data_8104062
loop_
_publ_author_name
'Walther, R.'
'Deiseroth, H.J.'

_publ_section_title
;
 Crystal structure of thallium pentaindium heptasulfide, Tl In5 S7 and
 thallium pentaindium heptaselenide, Tl In5 Se7
;
_journal_name_full 'Zeitschrift fuer Kristallographie (149,1979-)'
_journal_page_first 51
_journal_page_last 52
_journal_volume 211
_journal_year 1996
_chemical_formula_sum 'In5 S7 Tl'
_chemical_name_systematic 'Tl In5 S7'
_space_group_IT_number 11
_symmetry_space_group_name_Hall '-P 2yb'
_symmetry_space_group_name_H-M 'P 1 21/m 1'
_cell_angle_alpha 90
_cell_angle_beta 102.18
_cell_angle_gamma 90
_cell_formula_units_Z 2
_cell_length_a 9.0981
_cell_length_b 3.8938
_cell_length_c 17.309
_cell_volume 599.389
_citation_journal_id_ASTM ZEKRDZ
_cod_data_source_file Walther_ZEKRDZ_1996_1859.cif
_cod_data_source_block In5S7Tl1
_cod_original_cell_volume 599.3885
_cod_original_formula_sum 'In5 S7 Tl1'
_cod_database_code 8104062

loop_
_symmetry_equiv_pos_as_xyz
x,y,z
-x,y+1/2,-z
-x,-y,-z
x,-y-1/2,z

loop_
_atom_site_label
_atom_site_type_symbol
_atom_site_fract_x
_atom_site_fract_y
_atom_site_fract_z
_atom_site_occupancy
_atom_site_U_iso_or_equiv
S2 S-2 0.3846 0.25 0.65278 1 0.0
In3 In+2 0.47721 0.25 0.3969 1 0.0
S7 S-2 0.6696 0.25 0.53297 1 0.0
S5 S-2 0.7428 0.25 0.17149 1 0.0
S1 S-2 0.3357 0.25 0.00661 1 0.0
S4 S-2 0.9428 0.25 0.90977 1 0.0
S3 S-2 0.2624 0.25 0.27155 1 0.0
In4 In+2 0.17132 0.25 0.53277 1 0.0
S6 S-2 0.9644 0.25 0.4112 1 0.0
In2 In+2 0.67917 0.25 0.81128 1 0.0
In5 In+2 0.8553 0.25 0.04586 1 0.0
In1 In+2 0.43474 0.25 0.88065 1 0.0
Tl1 Tl+1 0.02568 0.25 0.72571 1 0.0
